data_1508314
loop_
_publ_author_name
'Khlebnikov, Alexander F.'
'Golovkina, Maria V.'
'Novikov, Mikhail S.'
'Yufit, Dmitry S.'

_publ_section_title
;
 A novel strategy for the synthesis of 3-(N-heteryl)pyrrole derivatives.
;
_journal_issue 14
_journal_name_full 'Organic letters'
_journal_page_first 3768
_journal_page_last 3771
_journal_paper_doi 10.1021/ol3016594
_journal_volume 14
_journal_year 2012
_chemical_formula_moiety 'C22 H18 N2, 0.5(O), 0.25(C2 O2), Br'
_chemical_formula_sum 'C22.5 H18 Br N2 O'
_chemical_formula_weight 412.30
_chemical_melting_point 'g.t. 260 C'
_chemical_name_systematic
;
1-(2,4-Diphenyl-1H-pyrrol-3-yl)-2-methylpyridinium bromide 
;
_space_group_crystal_system monoclinic
_space_group_IT_number 15
_space_group_name_Hall '-C 2yc'
_space_group_name_H-M_alt 'C 1 2/c 1'
_symmetry_space_group_name_Hall '-C 2yc'
_symmetry_space_group_name_H-M 'C 1 2/c 1'
_atom_sites_solution_hydrogens geom
_atom_sites_solution_primary direct
_atom_sites_solution_secondary difmap
_audit_creation_date 2011-12-16
_audit_creation_method
;
  Olex2 1.1-beta
  (compiled 2011.11.01 svn.r2039, GUI svn.r3906)
;
_cell_angle_alpha 90.00
_cell_angle_beta 111.345(10)
_cell_angle_gamma 90.00
_cell_formula_units_Z 8
_cell_length_a 25.2498(8)
_cell_length_b 8.5555(3)
_cell_length_c 19.2815(6)
_cell_measurement_reflns_used 6888
_cell_measurement_temperature 120
_cell_measurement_theta_max 30.074
_cell_measurement_theta_min 2.268
_cell_volume 3879.6(3)
_computing_cell_refinement 'SAINT v6.45A (Bruker, 2003)'
_computing_data_collection 'SMART v5.625 (Bruker, 2001)'
_computing_data_reduction 'SAINT v6.45A (Bruker, 2003)'
_computing_molecular_graphics
;
O. V. Dolomanov, L. J. Bourhis, R. J. Gildea, J. A. K. Howard and H. Puschmann,
OLEX2: a complete structure solution, refinement and analysis program.
J. Appl. Cryst. (2009). 42, 339-341.
;
_computing_publication_material
;
O. V. Dolomanov, L. J. Bourhis, R. J. Gildea, J. A. K. Howard and H. Puschmann,
OLEX2: a complete structure solution, refinement and analysis program.
J. Appl. Cryst. (2009). 42, 339-341.
;
_computing_structure_refinement
;
XL, G.M. Sheldrick, Acta Cryst.
(2008). A64, 112-122
;
_computing_structure_solution
;
XS, G.M. Sheldrick, Acta Cryst.
(2008). A64, 112-122
;
_diffrn_ambient_temperature 120
_diffrn_detector 'CCD area detector'
_diffrn_detector_area_resol_mean 5.6
_diffrn_detector_type 'Bruker SMART CCD 6000 area detector'
_diffrn_measured_fraction_theta_full 0.999
_diffrn_measured_fraction_theta_max 0.999
_diffrn_measurement_device 'three-circle diffractometer'
_diffrn_measurement_device_type 'Bruker SMART CCD 6000 area detector'
_diffrn_measurement_method '\w scans'
_diffrn_radiation_monochromator graphite
_diffrn_radiation_probe x-ray
_diffrn_radiation_type MoK\a
_diffrn_radiation_wavelength 0.71073
_diffrn_radiation_xray_symbol K-L~3~
_diffrn_reflns_av_R_equivalents 0.0355
_diffrn_reflns_av_unetI/netI 0.0261
_diffrn_reflns_limit_h_max 34
_diffrn_reflns_limit_h_min -34
_diffrn_reflns_limit_k_max 11
_diffrn_reflns_limit_k_min -11
_diffrn_reflns_limit_l_max 26
_diffrn_reflns_limit_l_min -26
_diffrn_reflns_number 27614
_diffrn_reflns_theta_full 29.00
_diffrn_reflns_theta_max 29.00
_diffrn_reflns_theta_min 1.73
_diffrn_source 'sealed X-ray tube'
_diffrn_source_current 5.0
_diffrn_source_power 0.1
_diffrn_source_target Mo
_diffrn_source_voltage 20.0
_exptl_absorpt_coefficient_mu 2.133
_exptl_absorpt_correction_T_max 0.6610
_exptl_absorpt_correction_T_min 0.3481
_exptl_absorpt_correction_type multi-scan
_exptl_absorpt_process_details
;
SADABS-2006/1 (Bruker,2006) was used for absorption correction.
R(int) was 0.0449 before and 0.0215 after correction.
The Ratio of minimum to maximum transmission is 0.5266.
The \l/2 correction factor is 0.0015.
;
_exptl_crystal_colour 'dull light yellow'
_exptl_crystal_colour_lustre dull
_exptl_crystal_colour_modifier light
_exptl_crystal_colour_primary yellow
_exptl_crystal_density_diffrn 1.412
_exptl_crystal_density_method 'not measured'
_exptl_crystal_description prism
_exptl_crystal_F_000 1680
_exptl_crystal_size_max 0.44
_exptl_crystal_size_mid 0.12
_exptl_crystal_size_min 0.09
_refine_diff_density_max 2.160
_refine_diff_density_min -2.269
_refine_diff_density_rms 0.101
_refine_ls_extinction_method none
_refine_ls_goodness_of_fit_ref 1.066
_refine_ls_hydrogen_treatment constr
_refine_ls_matrix_type full
_refine_ls_number_parameters 259
_refine_ls_number_reflns 5158
_refine_ls_number_restraints 0
_refine_ls_restrained_S_all 1.066
_refine_ls_R_factor_all 0.1018
_refine_ls_R_factor_gt 0.0835
_refine_ls_shift/su_max 0.000
_refine_ls_shift/su_mean 0.000
_refine_ls_structure_factor_coef Fsqd
_refine_ls_weighting_details 'calc w=1/[\s^2^(Fo^2^)+(0.0000P)^2^+45.0000P] where P=(Fo^2^+2Fc^2^)/3'
_refine_ls_weighting_scheme calc
_refine_ls_wR_factor_gt 0.1538
_refine_ls_wR_factor_ref 0.1619
_reflns_number_gt 4144
_reflns_number_total 5158
_reflns_threshold_expression >2sigma(I)
_cod_data_source_file ol3016594_si_001.cif
_cod_data_source_block 5f_dax39
_cod_depositor_comments 'Adding full bibliography for 1508313--1508316.cif.'
_cod_original_cell_volume 3879.6(2)
_cod_original_formula_sum 'C22.50 H18 Br N2 O'
_cod_database_code 1508314

loop_
_space_group_symop_id
_space_group_symop_operation_xyz
1 'x, y, z'
2 '-x, y, -z+1/2'
3 'x+1/2, y+1/2, z'
4 '-x+1/2, y+1/2, -z+1/2'
5 '-x, -y, -z'
6 'x, -y, z-1/2'
7 '-x+1/2, -y+1/2, -z'
8 'x+1/2, -y+1/2, z-1/2'

loop_
_atom_site_label
_atom_site_type_symbol
_atom_site_fract_x
_atom_site_fract_y
_atom_site_fract_z
_atom_site_U_iso_or_equiv
_atom_site_adp_type
_atom_site_occupancy
_atom_site_symmetry_multiplicity
_atom_site_calc_flag
_atom_site_refinement_flags
_atom_site_disorder_assembly
_atom_site_disorder_group
N1 N 0.53937(15) 0.1499(4) 0.59744(19) 0.0263(7) Uani 0.50 1 d P A 1
H1 H 0.5372 0.1178 0.6386 0.032 Uiso 1 1 calc R A 1
N1A N 0.49515(15) 0.2049(4) 0.53839(19) 0.0260(7) Uani 0.50 1 d P A 2
N2 N 0.60775(13) 0.2357(4) 0.46680(16) 0.0220(6) Uani 1 1 d . . .
C1 C 0.58821(16) 0.1530(4) 0.58170(19) 0.0228(7) Uani 1 1 d . . .
C2 C 0.57158(15) 0.2162(4) 0.50942(19) 0.0216(7) Uani 1 1 d . A .
C3 C 0.51313(16) 0.2488(4) 0.4826(2) 0.0231(7) Uani 1 1 d . . .
C4 C 0.49515(15) 0.2049(4) 0.53839(19) 0.0260(7) Uani 0.50 1 d P A 1
H4 H 0.4578 0.2118 0.5362 0.031 Uiso 1 1 calc R A 1
C4A C 0.53937(15) 0.1499(4) 0.59744(19) 0.0263(7) Uani 0.50 1 d P A 2
C5 C 0.64344(16) 0.0989(4) 0.6337(2) 0.0236(7) Uani 1 1 d . A .
C6 C 0.68160(16) 0.0193(5) 0.6098(2) 0.0255(8) Uani 1 1 d . . .
H6 H 0.6732 0.0051 0.5591 0.031 Uiso 1 1 calc R A .
C7 C 0.73227(17) -0.0395(5) 0.6606(2) 0.0297(8) Uani 1 1 d . A .
H7 H 0.7574 -0.0930 0.6439 0.036 Uiso 1 1 calc R . .
C8 C 0.74519(18) -0.0179(5) 0.7365(2) 0.0320(9) Uani 1 1 d . . .
H8 H 0.7789 -0.0577 0.7705 0.038 Uiso 1 1 calc R A .
C9 C 0.70836(18) 0.0619(5) 0.7614(2) 0.0304(8) Uani 1 1 d . A .
H9 H 0.7174 0.0771 0.8122 0.036 Uiso 1 1 calc R . .
C10 C 0.65750(17) 0.1201(5) 0.7105(2) 0.0282(8) Uani 1 1 d . . .
H10 H 0.6326 0.1736 0.7277 0.034 Uiso 1 1 calc R A .
C11 C 0.59566(17) 0.1471(5) 0.4046(2) 0.0255(7) Uani 1 1 d . . .
H11 H 0.5648 0.0793 0.3910 0.031 Uiso 1 1 calc R . .
C12 C 0.62846(18) 0.1563(5) 0.3615(2) 0.0310(9) Uani 1 1 d . . .
H12 H 0.6198 0.0969 0.3184 0.037 Uiso 1 1 calc R . .
C13 C 0.67465(18) 0.2560(5) 0.3837(2) 0.0316(9) Uani 1 1 d . . .
H13 H 0.6983 0.2612 0.3564 0.038 Uiso 1 1 calc R . .
C14 C 0.68584(16) 0.3477(5) 0.4463(2) 0.0295(8) Uani 1 1 d . . .
H14 H 0.7167 0.4158 0.4604 0.035 Uiso 0.50 1 calc PR . .
C15 C 0.65161(17) 0.3393(5) 0.4881(2) 0.0276(8) Uani 1 1 d . . .
C16 C 0.6599(2) 0.4426(6) 0.5533(2) 0.0391(10) Uani 1 1 d . . .
H16A H 0.6239 0.4839 0.5506 0.059 Uiso 1 1 calc R . .
H16B H 0.6849 0.5272 0.5530 0.059 Uiso 0.50 1 calc PR . .
H16C H 0.6765 0.3835 0.5984 0.059 Uiso 1 1 calc R . .
C17 C 0.47565(15) 0.3177(4) 0.4121(2) 0.0217(7) Uani 1 1 d . A .
C18 C 0.49411(17) 0.4369(5) 0.3768(2) 0.0271(8) Uani 1 1 d . . .
H18 H 0.5315 0.4718 0.3970 0.033 Uiso 1 1 calc R A .
C19 C 0.45696(18) 0.5032(5) 0.3117(2) 0.0314(9) Uani 1 1 d . A .
H19 H 0.4696 0.5821 0.2884 0.038 Uiso 1 1 calc R . .
C20 C 0.40108(18) 0.4529(5) 0.2812(2) 0.0305(8) Uani 1 1 d . . .
H20 H 0.3762 0.4982 0.2376 0.037 Uiso 1 1 calc R A .
C21 C 0.38240(17) 0.3348(5) 0.3158(2) 0.0302(8) Uani 1 1 d . A .
H21 H 0.3450 0.3002 0.2952 0.036 Uiso 1 1 calc R . .
C22 C 0.41919(16) 0.2680(4) 0.3810(2) 0.0257(7) Uani 1 1 d . . .
H22 H 0.4062 0.1895 0.4041 0.031 Uiso 1 1 calc R A .
O1 O 0.4047(4) 0.2629(11) 0.5881(6) 0.066(2) Uani 0.50 1 d P B 1
O2 O 0.3668(5) 0.2186(13) 0.5453(5) 0.060(3) Uani 0.25 1 d P C 2
O2A O 0.3821(5) 0.2885(13) 0.6186(5) 0.069(3) Uani 0.25 1 d P C 2
C1A C 0.3668(5) 0.2186(13) 0.5453(5) 0.060(3) Uani 0.25 1 d P C 2
C1S C 0.3821(5) 0.2885(13) 0.6186(5) 0.069(3) Uani 0.25 1 d P C 2
Br1 Br 0.5000 0.08262(9) 0.7500 0.0680(3) Uani 1 2 d S . .
Br2 Br 0.26671(5) 0.21661(14) 0.52232(6) 0.0524(3) Uani 0.50 1 d P D -3

loop_
_atom_site_aniso_label
_atom_site_aniso_U_11
_atom_site_aniso_U_22
_atom_site_aniso_U_33
_atom_site_aniso_U_23
_atom_site_aniso_U_13
_atom_site_aniso_U_12
N1 0.0276(17) 0.0315(18) 0.0230(16) 0.0033(14) 0.0133(14) 0.0031(15)
N1A 0.0229(16) 0.0277(18) 0.0287(17) 0.0010(14) 0.0110(14) -0.0016(14)
N2 0.0223(15) 0.0245(15) 0.0202(14) -0.0009(12) 0.0090(12) -0.0020(12)
C1 0.0254(18) 0.0234(17) 0.0216(16) -0.0021(14) 0.0110(14) -0.0035(14)
C2 0.0208(17) 0.0244(17) 0.0208(16) -0.0007(14) 0.0089(13) -0.0032(14)
C3 0.0252(18) 0.0211(17) 0.0251(17) -0.0034(14) 0.0116(14) -0.0034(14)
C4 0.0229(16) 0.0277(18) 0.0287(17) 0.0010(14) 0.0110(14) -0.0016(14)
C4A 0.0276(17) 0.0315(18) 0.0230(16) 0.0033(14) 0.0133(14) 0.0031(15)
C5 0.0277(19) 0.0218(17) 0.0227(16) -0.0005(14) 0.0108(14) -0.0055(14)
C6 0.0249(18) 0.0302(19) 0.0228(17) -0.0002(15) 0.0104(14) -0.0053(15)
C7 0.0260(19) 0.031(2) 0.033(2) 0.0054(16) 0.0113(16) -0.0014(16)
C8 0.027(2) 0.035(2) 0.028(2) 0.0046(17) 0.0038(16) -0.0056(17)
C9 0.033(2) 0.033(2) 0.0212(17) -0.0002(15) 0.0056(15) -0.0068(17)
C10 0.034(2) 0.0282(19) 0.0240(17) -0.0006(15) 0.0127(16) -0.0018(16)
C11 0.0289(19) 0.0240(18) 0.0237(17) -0.0022(14) 0.0095(15) -0.0028(15)
C12 0.042(2) 0.030(2) 0.0265(18) -0.0009(16) 0.0200(18) 0.0021(18)
C13 0.035(2) 0.035(2) 0.0304(19) 0.0066(17) 0.0184(17) -0.0003(17)
C14 0.0222(18) 0.038(2) 0.0306(19) 0.0038(17) 0.0117(15) -0.0038(16)
C15 0.029(2) 0.030(2) 0.0235(17) 0.0001(15) 0.0093(15) -0.0036(16)
C16 0.042(2) 0.044(3) 0.034(2) -0.0130(19) 0.0171(19) -0.020(2)
C17 0.0218(17) 0.0211(17) 0.0230(16) -0.0019(13) 0.0089(14) -0.0008(13)
C18 0.0263(18) 0.0244(18) 0.0324(19) 0.0016(15) 0.0127(16) -0.0029(15)
C19 0.037(2) 0.028(2) 0.033(2) 0.0065(16) 0.0168(18) -0.0001(17)
C20 0.032(2) 0.032(2) 0.0248(18) 0.0010(16) 0.0070(16) 0.0081(17)
C21 0.0261(19) 0.029(2) 0.032(2) -0.0040(16) 0.0054(16) -0.0020(16)
C22 0.0266(18) 0.0214(17) 0.0313(19) -0.0019(15) 0.0130(15) -0.0030(15)
O1 0.049(5) 0.068(6) 0.096(7) 0.026(5) 0.043(5) 0.001(4)
O2 0.063(6) 0.069(7) 0.045(5) 0.000(5) 0.016(5) 0.022(6)
O2A 0.100(8) 0.081(8) 0.037(5) 0.014(5) 0.036(5) 0.054(7)
C1A 0.063(6) 0.069(7) 0.045(5) 0.000(5) 0.016(5) 0.022(6)
C1S 0.100(8) 0.081(8) 0.037(5) 0.014(5) 0.036(5) 0.054(7)
Br1 0.1349(9) 0.0339(4) 0.0355(4) 0.000 0.0316(5) 0.000
Br2 0.0611(8) 0.0533(7) 0.0588(7) -0.0266(5) 0.0408(6) -0.0359(6)

loop_
_atom_type_symbol
_atom_type_description
_atom_type_scat_dispersion_real
_atom_type_scat_dispersion_imag
_atom_type_scat_source
C C 0.0033 0.0016 'International Tables Vol C Tables 4.2.6.8 and 6.1.1.4'
H H 0.0000 0.0000 'International Tables Vol C Tables 4.2.6.8 and 6.1.1.4'
Br Br -0.2901 2.4595 'International Tables Vol C Tables 4.2.6.8 and 6.1.1.4'
N N 0.0061 0.0033 'International Tables Vol C Tables 4.2.6.8 and 6.1.1.4'
O O 0.0106 0.0060 'International Tables Vol C Tables 4.2.6.8 and 6.1.1.4'

loop_
_geom_angle_atom_site_label_1
_geom_angle_atom_site_label_2
_geom_angle_atom_site_label_3
_geom_angle
C1 N1 H1 125.1
C11 N2 C2 117.0(3)
C11 N2 C15 121.8(3)
C15 N2 C2 121.2(3)
N1 C1 C2 104.9(3)
N1 C1 C5 123.4(3)
C2 C1 C5 131.7(3)
C1 C2 N2 125.8(3)
C3 C2 N2 124.5(3)
C3 C2 C1 109.6(3)
N1A C3 C2 105.2(3)
N1A C3 C17 123.6(3)
C2 C3 C17 131.2(3)
C6 C5 C1 122.0(3)
C6 C5 C10 118.3(4)
C10 C5 C1 119.6(3)
C5 C6 H6 119.5
C5 C6 C7 120.9(4)
C7 C6 H6 119.5
C6 C7 H7 120.1
C8 C7 C6 119.8(4)
C8 C7 H7 120.1
C7 C8 H8 119.8
C9 C8 C7 120.3(4)
C9 C8 H8 119.8
C8 C9 H9 120.0
C8 C9 C10 119.9(4)
C10 C9 H9 120.0
C5 C10 H10 119.6
C9 C10 C5 120.7(4)
C9 C10 H10 119.6
N2 C11 H11 119.6
N2 C11 C12 120.8(4)
C12 C11 H11 119.6
C11 C12 H12 120.8
C11 C12 C13 118.4(4)
C13 C12 H12 120.8
C12 C13 H13 119.9
C14 C13 C12 120.3(4)
C14 C13 H13 119.9
C13 C14 H14 119.7
C13 C14 C15 120.5(4)
C15 C14 H14 119.7
N2 C15 C14 118.1(4)
N2 C15 C16 119.4(3)
C14 C15 C16 122.4(4)
C15 C16 H16A 109.5
C15 C16 H16B 109.5
C15 C16 H16C 109.5
H16A C16 H16B 109.5
H16A C16 H16C 109.5
H16B C16 H16C 109.5
C18 C17 C3 121.8(3)
C22 C17 C3 119.3(3)
C22 C17 C18 118.8(3)
C17 C18 H18 119.9
C19 C18 C17 120.3(4)
C19 C18 H18 119.9
C18 C19 H19 119.8
C20 C19 C18 120.5(4)
C20 C19 H19 119.8
C19 C20 H20 120.2
C19 C20 C21 119.6(4)
C21 C20 H20 120.2
C20 C21 H21 119.8
C22 C21 C20 120.3(4)
C22 C21 H21 119.8
C17 C22 H22 119.8
C21 C22 C17 120.5(4)
C21 C22 H22 119.8

loop_
_geom_bond_atom_site_label_1
_geom_bond_atom_site_label_2
_geom_bond_distance
N1 H1 0.8600
N1 C1 1.373(5)
N1A C3 1.364(5)
N2 C2 1.444(4)
N2 C11 1.356(5)
N2 C15 1.360(5)
C1 C2 1.409(5)
C1 C5 1.465(5)
C2 C3 1.403(5)
C3 C17 1.468(5)
C5 C6 1.389(5)
C5 C10 1.403(5)
C6 H6 0.9300
C6 C7 1.392(5)
C7 H7 0.9300
C7 C8 1.390(6)
C8 H8 0.9300
C8 C9 1.374(6)
C9 H9 0.9300
C9 C10 1.394(6)
C10 H10 0.9300
C11 H11 0.9300
C11 C12 1.372(5)
C12 H12 0.9300
C12 C13 1.381(6)
C13 H13 0.9300
C13 C14 1.378(6)
C14 H14 0.9300
C14 C15 1.382(5)
C15 C16 1.489(6)
C16 H16A 0.9600
C16 H16B 0.9600
C16 H16C 0.9600
C17 C18 1.398(5)
C17 C22 1.397(5)
C18 H18 0.9300
C18 C19 1.385(6)
C19 H19 0.9300
C19 C20 1.385(6)
C20 H20 0.9300
C20 C21 1.385(6)
C21 H21 0.9300
C21 C22 1.385(5)
C22 H22 0.9300
O2 O2A 1.453(13)

loop_
_geom_hbond_atom_site_label_D
_geom_hbond_atom_site_label_H
_geom_hbond_atom_site_label_A
_geom_hbond_distance_DH
_geom_hbond_distance_HA
_geom_hbond_distance_DA
_geom_hbond_angle_DHA
N1 H1 Br1 0.86 2.66 3.479(3) 160.5
C4 H4 O1 0.93 1.99 2.825(9) 148.0
